data_2241622
loop_
_publ_author_name
'Rodr\'iguez \'Alvarez, Aurora'
'Tlahuext, Hugo'
'Gr\'evy, Jean-Michel'

_publ_section_title
;
 Crystal structure of
 (+-)-[<i>trans</i>-cyclohexane-1,2-diylbis(azanediyl)]diphosphonium
 dibromide dichloromethane disolvate
;
_journal_issue 4
_journal_name_full 'Acta Crystallographica Section E'
_journal_page_first 559
_journal_page_last 562
_journal_paper_doi 10.1107/S2056989016004576
_journal_volume 72
_journal_year 2016
_chemical_formula_iupac 'C42 H42 N2 P2 2+, 2Br -, 2C H2 Cl2'
_chemical_formula_moiety 'C42 H42 N2 P2 2+, 2(Br -), 2(C H2 Cl2)'
_chemical_formula_sum 'C44 H46 Br2 Cl4 N2 P2'
_chemical_formula_weight 966.39
_chemical_name_systematic
;
(+-)-[<i>trans</i>-Cyclohexane-1,2-diylbis(azanediyl)]diphosphonium
dibromide dichloromethane disolvate
;
_space_group_crystal_system monoclinic
_space_group_IT_number 15
_space_group_name_Hall '-C 2yc'
_space_group_name_H-M_alt 'C 1 2/c 1'
_symmetry_space_group_name_Hall '-C 2yc'
_symmetry_space_group_name_H-M 'C 1 2/c 1'
_atom_sites_solution_hydrogens mixed
_cell_angle_alpha 90
_cell_angle_beta 114.2547(15)
_cell_angle_gamma 90
_cell_formula_units_Z 4
_cell_length_a 17.1911(2)
_cell_length_b 14.9027(2)
_cell_length_c 18.4492(2)
_cell_measurement_reflns_used 13228
_cell_measurement_temperature 100.00(10)
_cell_measurement_theta_max 72.5220
_cell_measurement_theta_min 2.6110
_cell_volume 4309.35(10)
_computing_cell_refinement
;
<i>CrysAlis PRO</i> (Agilent, 2014)
;
_computing_data_collection
;
<i>CrysAlis PRO</i> (Agilent, 2014)
;
_computing_data_reduction
;
<i>CrysAlis PRO</i> (Agilent, 2014)
;
_computing_molecular_graphics
;
<i>OLEX2</i> (Dolomanov <i>et al.</i>,  2009)
;
_computing_publication_material
;
PLATON (Spek, 2009) and publCIF (Westrip, 2010)
;
_computing_structure_refinement
;
SHELXL2014 (Sheldrick, 2015)
;
_computing_structure_solution
;
SHELXS97 (Sheldrick, 2008)
;
_diffrn_ambient_temperature 100.00(10)
_diffrn_detector_area_resol_mean 8.0769
_diffrn_measured_fraction_theta_full 1.000
_diffrn_measured_fraction_theta_max 0.992
_diffrn_measurement_device 'four-circle diffractometer'
_diffrn_measurement_device_type 'Agilent SuperNova Dual Source diffractometer with an EosS2 detector'
_diffrn_measurement_method '\w scans'
_diffrn_radiation_monochromator mirror
_diffrn_radiation_type CuK\a
_diffrn_radiation_wavelength 1.54184
_diffrn_reflns_av_R_equivalents 0.0211
_diffrn_reflns_limit_h_max 21
_diffrn_reflns_limit_h_min -20
_diffrn_reflns_limit_k_max 18
_diffrn_reflns_limit_k_min -18
_diffrn_reflns_limit_l_max 22
_diffrn_reflns_limit_l_min -22
_diffrn_reflns_number 16763
_diffrn_reflns_theta_full 67.684
_diffrn_reflns_theta_max 72.722
_diffrn_reflns_theta_min 4.093
_exptl_absorpt_coefficient_mu 5.630
_exptl_absorpt_correction_T_max 0.602
_exptl_absorpt_correction_T_min 0.145
_exptl_absorpt_correction_type multi-scan
_exptl_absorpt_process_details
;
(<i>CrysAlis PRO</i>; Agilent, 2014)
;
_exptl_crystal_colour colourless
_exptl_crystal_density_diffrn 1.490
_exptl_crystal_description plate
_exptl_crystal_F_000 1968
_exptl_crystal_size_max 0.17
_exptl_crystal_size_mid 0.12
_exptl_crystal_size_min 0.09
_refine_diff_density_max 1.544
_refine_diff_density_min -1.497
_refine_ls_extinction_coef 0.00026(3)
_refine_ls_extinction_expression Fc^*^=kFc[1+0.001xFc^2^\l^3^/sin(2\q)]^-1/4^
_refine_ls_extinction_method
;
SHELXL2014 (Sheldrick, 2015)
;
_refine_ls_goodness_of_fit_ref 1.038
_refine_ls_hydrogen_treatment mixed
_refine_ls_matrix_type full
_refine_ls_number_parameters 248
_refine_ls_number_reflns 4256
_refine_ls_number_restraints 1
_refine_ls_restrained_S_all 1.038
_refine_ls_R_factor_all 0.0386
_refine_ls_R_factor_gt 0.0382
_refine_ls_shift/su_max 0.001
_refine_ls_shift/su_mean 0.000
_refine_ls_structure_factor_coef Fsqd
_refine_ls_weighting_details 'w=1/[\s^2^(Fo^2^)+(0.0410P)^2^+29.4173P] where P=(Fo^2^+2Fc^2^)/3'
_refine_ls_weighting_scheme calc
_refine_ls_wR_factor_gt 0.0975
_refine_ls_wR_factor_ref 0.0978
_reflns_number_gt 4203
_reflns_number_total 4256
_reflns_threshold_expression 'I > 2\s(I)'
_cod_data_source_file is5441sup1.cif
_cod_data_source_block I
_cod_original_cell_volume 4309.34(10)
_cod_database_code 2241622
_shelx_space_group_comment
;
The symmetry employed for this shelxl refinement is uniquely defined
by the following loop, which should always be used as a source of
symmetry information in preference to the above space-group names.
They are only intended as comments.
;

loop_
_space_group_symop_operation_xyz
'x, y, z'
'-x, y, -z+1/2'
'x+1/2, y+1/2, z'
'-x+1/2, y+1/2, -z+1/2'
'-x, -y, -z'
'x, -y, z-1/2'
'-x+1/2, -y+1/2, -z'
'x+1/2, -y+1/2, z-1/2'

loop_
_atom_site_type_symbol
_atom_site_label
_atom_site_fract_x
_atom_site_fract_y
_atom_site_fract_z
_atom_site_U_iso_or_equiv
_atom_site_adp_type
_atom_site_calc_flag
_atom_site_occupancy
Br Br1 0.64866(2) 0.38834(2) 0.63298(2) 0.02162(12) Uani d 1
P P1 0.67384(4) 0.61073(4) 0.77021(4) 0.00659(15) Uani d 1
Cl Cl1 0.80208(4) 0.46666(4) 1.00873(4) 0.01662(16) Uani d 1
Cl Cl2 0.88621(4) 0.41641(5) 1.17643(4) 0.02132(17) Uani d 1
N N1 0.61012(14) 0.52543(15) 0.75374(13) 0.0112(4) Uani d 1
H H1 0.619(2) 0.4854(17) 0.7247(17) 0.013 Uiso d 1
C C1 0.78312(15) 0.57703(17) 0.82238(14) 0.0077(5) Uani d 1
C C2 0.80581(16) 0.48708(17) 0.82314(15) 0.0107(5) Uani d 1
H H2 0.7643 0.4441 0.7977 0.013 Uiso calc 1
C C3 0.89130(17) 0.46215(19) 0.86238(16) 0.0146(5) Uani d 1
H H3 0.9068 0.4022 0.8639 0.017 Uiso calc 1
C C4 0.95309(17) 0.5265(2) 0.89913(16) 0.0151(5) Uani d 1
H H4 1.0100 0.5096 0.9248 0.018 Uiso calc 1
C C5 0.93061(17) 0.61616(19) 0.89792(16) 0.0143(5) Uani d 1
H H5 0.9726 0.6590 0.9224 0.017 Uiso calc 1
C C6 0.84553(16) 0.64224(18) 0.86028(15) 0.0105(5) Uani d 1
H H6 0.8303 0.7021 0.8602 0.013 Uiso calc 1
C C7 0.66066(16) 0.66197(17) 0.67754(15) 0.0097(5) Uani d 1
C C8 0.58964(17) 0.6405(2) 0.60814(16) 0.0154(5) Uani d 1
H H8 0.5494 0.5999 0.6100 0.018 Uiso calc 1
C C9 0.57900(18) 0.6797(2) 0.53601(16) 0.0190(6) Uani d 1
H H9 0.5317 0.6655 0.4898 0.023 Uiso calc 1
C C10 0.63935(19) 0.7401(2) 0.53352(16) 0.0178(6) Uani d 1
H H10 0.6326 0.7659 0.4854 0.021 Uiso calc 1
C C11 0.71012(18) 0.76242(19) 0.60279(17) 0.0158(6) Uani d 1
H H11 0.7501 0.8031 0.6007 0.019 Uiso calc 1
C C12 0.72098(17) 0.72393(18) 0.67497(16) 0.0123(5) Uani d 1
H H12 0.7679 0.7391 0.7212 0.015 Uiso calc 1
C C13 0.64931(15) 0.69184(17) 0.82921(15) 0.0084(5) Uani d 1
C C14 0.66580(16) 0.67095(18) 0.90835(15) 0.0115(5) Uani d 1
H H14 0.6924 0.6172 0.9305 0.014 Uiso calc 1
C C15 0.64235(18) 0.73048(19) 0.95346(16) 0.0143(5) Uani d 1
H H15 0.6519 0.7162 1.0055 0.017 Uiso calc 1
C C16 0.60443(17) 0.81180(18) 0.92062(16) 0.0148(5) Uani d 1
H H16 0.5890 0.8519 0.9510 0.018 Uiso calc 1
C C17 0.58951(18) 0.83340(19) 0.84306(17) 0.0163(6) Uani d 1
H H17 0.5647 0.8882 0.8218 0.020 Uiso calc 1
C C18 0.61150(17) 0.77332(18) 0.79696(16) 0.0134(5) Uani d 1
H H18 0.6009 0.7876 0.7447 0.016 Uiso calc 1
C C19 0.54401(15) 0.51184(17) 0.78478(14) 0.0089(5) Uani d 1
H H19 0.5465 0.5627 0.8194 0.011 Uiso calc 1
C C20 0.55975(19) 0.4261(2) 0.83400(18) 0.0231(7) Uani d 1
H H20A 0.6181 0.4261 0.8739 0.028 Uiso calc 1
H H20B 0.5222 0.4253 0.8614 0.028 Uiso calc 1
C C21 0.5447(2) 0.3415(2) 0.7836(3) 0.0352(9) Uani d 1
H H21A 0.5515 0.2891 0.8168 0.042 Uiso calc 1
H H21B 0.5868 0.3382 0.7612 0.042 Uiso calc 1
C C22 0.79291(18) 0.4616(2) 1.10118(17) 0.0178(6) Uani d 1
H H22A 0.7831 0.5215 1.1164 0.021 Uiso calc 1
H H22B 0.7443 0.4247 1.0955 0.021 Uiso calc 1

loop_
_atom_site_aniso_label
_atom_site_aniso_U_11
_atom_site_aniso_U_22
_atom_site_aniso_U_33
_atom_site_aniso_U_12
_atom_site_aniso_U_13
_atom_site_aniso_U_23
Br1 0.02498(19) 0.01596(17) 0.0295(2) -0.00524(11) 0.01685(14) -0.00967(12)
P1 0.0049(3) 0.0080(3) 0.0064(3) -0.0004(2) 0.0019(2) -0.0009(2)
Cl1 0.0175(3) 0.0173(3) 0.0136(3) 0.0011(2) 0.0049(2) 0.0002(2)
Cl2 0.0207(3) 0.0256(4) 0.0166(3) 0.0007(3) 0.0065(3) 0.0065(3)
N1 0.0089(10) 0.0127(11) 0.0148(11) -0.0054(8) 0.0075(9) -0.0065(9)
C1 0.0056(11) 0.0111(12) 0.0059(11) 0.0000(9) 0.0018(9) 0.0011(9)
C2 0.0104(12) 0.0108(12) 0.0103(12) -0.0009(10) 0.0038(10) -0.0004(9)
C3 0.0146(13) 0.0147(13) 0.0142(13) 0.0049(10) 0.0058(11) 0.0021(10)
C4 0.0094(12) 0.0252(15) 0.0102(12) 0.0029(11) 0.0036(10) 0.0026(11)
C5 0.0087(12) 0.0212(14) 0.0106(12) -0.0057(10) 0.0014(10) -0.0026(10)
C6 0.0111(12) 0.0101(12) 0.0095(11) -0.0016(10) 0.0033(10) -0.0013(9)
C7 0.0111(12) 0.0117(12) 0.0071(11) 0.0043(10) 0.0046(10) 0.0010(9)
C8 0.0086(12) 0.0236(14) 0.0127(13) -0.0004(11) 0.0032(10) 0.0002(11)
C9 0.0149(13) 0.0284(16) 0.0094(12) 0.0038(12) 0.0006(11) 0.0017(11)
C10 0.0229(15) 0.0201(14) 0.0100(12) 0.0072(11) 0.0064(11) 0.0052(11)
C11 0.0198(14) 0.0129(13) 0.0160(13) 0.0015(11) 0.0087(11) 0.0031(10)
C12 0.0132(12) 0.0114(12) 0.0111(12) 0.0011(10) 0.0037(10) 0.0007(10)
C13 0.0063(11) 0.0092(11) 0.0103(11) -0.0017(9) 0.0038(9) -0.0027(9)
C14 0.0122(12) 0.0108(12) 0.0096(12) -0.0003(10) 0.0024(10) 0.0000(10)
C15 0.0173(13) 0.0165(13) 0.0089(12) -0.0029(11) 0.0051(10) -0.0027(10)
C16 0.0161(13) 0.0132(13) 0.0162(13) -0.0019(10) 0.0078(11) -0.0073(10)
C17 0.0193(14) 0.0101(12) 0.0200(14) 0.0037(10) 0.0084(11) 0.0001(11)
C18 0.0152(13) 0.0138(13) 0.0119(12) 0.0028(10) 0.0062(10) 0.0028(10)
C19 0.0068(12) 0.0125(12) 0.0085(11) -0.0028(9) 0.0042(10) -0.0022(9)
C20 0.0123(13) 0.0358(18) 0.0209(14) 0.0096(12) 0.0067(11) 0.0199(13)
C21 0.043(2) 0.0136(15) 0.070(3) 0.0149(14) 0.043(2) 0.0217(16)
C22 0.0172(14) 0.0196(14) 0.0205(14) 0.0039(11) 0.0118(12) 0.0039(11)

loop_
_atom_type_symbol
_atom_type_description
_atom_type_scat_dispersion_real
_atom_type_scat_dispersion_imag
_atom_type_scat_source
C C 0.0181 0.0091 'International Tables Vol C Tables 4.2.6.8 and 6.1.1.4'
H H 0.0000 0.0000 'International Tables Vol C Tables 4.2.6.8 and 6.1.1.4'
Br Br -0.6763 1.2805 'International Tables Vol C Tables 4.2.6.8 and 6.1.1.4'
Cl Cl 0.3639 0.7018 'International Tables Vol C Tables 4.2.6.8 and 6.1.1.4'
N N 0.0311 0.0180 'International Tables Vol C Tables 4.2.6.8 and 6.1.1.4'
P P 0.2955 0.4335 'International Tables Vol C Tables 4.2.6.8 and 6.1.1.4'

loop_
_geom_angle_atom_site_label_1
_geom_angle_atom_site_label_2
_geom_angle_atom_site_label_3
_geom_angle_site_symmetry_1
_geom_angle_site_symmetry_3
_geom_angle
C13 P1 C7 . . 108.80(12)
C13 P1 C1 . . 108.61(12)
N1 P1 C13 . . 109.47(12)
N1 P1 C7 . . 110.03(12)
N1 P1 C1 . . 111.00(12)
C1 P1 C7 . . 108.89(12)
P1 N1 H1 . . 113(2)
C19 N1 P1 . . 126.91(18)
C19 N1 H1 . . 121(2)
C6 C1 P1 . . 119.42(19)
C2 C1 P1 . . 120.07(19)
C2 C1 C6 . . 120.5(2)
C3 C2 H2 . . 120.3
C1 C2 C3 . . 119.5(2)
C1 C2 H2 . . 120.3
C4 C3 H3 . . 119.9
C4 C3 C2 . . 120.1(3)
C2 C3 H3 . . 119.9
C5 C4 H4 . . 119.8
C3 C4 C5 . . 120.4(2)
C3 C4 H4 . . 119.8
C6 C5 H5 . . 119.8
C4 C5 H5 . . 119.8
C4 C5 C6 . . 120.3(2)
C5 C6 H6 . . 120.4
C5 C6 C1 . . 119.1(2)
C1 C6 H6 . . 120.4
C12 C7 P1 . . 120.3(2)
C8 C7 P1 . . 119.7(2)
C8 C7 C12 . . 120.0(2)
C7 C8 H8 . . 120.0
C9 C8 H8 . . 120.0
C9 C8 C7 . . 120.1(3)
C8 C9 H9 . . 120.1
C10 C9 C8 . . 119.8(3)
C10 C9 H9 . . 120.1
C11 C10 H10 . . 119.8
C9 C10 C11 . . 120.4(3)
C9 C10 H10 . . 119.8
C12 C11 H11 . . 119.9
C12 C11 C10 . . 120.2(3)
C10 C11 H11 . . 119.9
C11 C12 H12 . . 120.2
C11 C12 C7 . . 119.6(2)
C7 C12 H12 . . 120.2
C14 C13 P1 . . 119.1(2)
C18 C13 P1 . . 121.0(2)
C18 C13 C14 . . 119.9(2)
C13 C14 H14 . . 120.0
C15 C14 C13 . . 119.9(2)
C15 C14 H14 . . 120.0
C14 C15 C16 . . 119.7(2)
C14 C15 H15 . . 120.1
C16 C15 H15 . . 120.1
C17 C16 H16 . . 119.8
C17 C16 C15 . . 120.5(2)
C15 C16 H16 . . 119.8
C16 C17 C18 . . 120.1(3)
C16 C17 H17 . . 120.0
C18 C17 H17 . . 120.0
C13 C18 H18 . . 120.1
C17 C18 C13 . . 119.8(2)
C17 C18 H18 . . 120.1
N1 C19 C19 . 2_656 109.1(2)
N1 C19 H19 . . 108.1
N1 C19 C20 . . 111.6(2)
C19 C19 H19 2_656 . 108.1
C20 C19 C19 . 2_656 111.81(18)
C20 C19 H19 . . 108.1
C19 C20 H20A . . 109.1
C19 C20 H20B . . 109.1
C21 C20 C19 . . 112.6(3)
C21 C20 H20A . . 109.1
C21 C20 H20B . . 109.1
H20A C20 H20B . . 107.8
C21 C21 H21A 2_656 . 109.5
C21 C21 H21B 2_656 . 109.5
H21A C21 H21B . . 108.0
C20 C21 C21 . 2_656 110.9(2)
C20 C21 H21A . . 109.5
C20 C21 H21B . . 109.5
Cl1 C22 H22A . . 109.4
Cl1 C22 H22B . . 109.4
Cl2 C22 Cl1 . . 111.12(15)
Cl2 C22 H22A . . 109.4
Cl2 C22 H22B . . 109.4
H22A C22 H22B . . 108.0

loop_
_geom_bond_atom_site_label_1
_geom_bond_atom_site_label_2
_geom_bond_site_symmetry_2
_geom_bond_distance
P1 C13 . 1.789(3)
P1 N1 . 1.623(2)
P1 C7 . 1.800(3)
P1 C1 . 1.795(2)
Cl1 C22 . 1.778(3)
Cl2 C22 . 1.767(3)
N1 H1 . 0.856(10)
N1 C19 . 1.482(3)
C2 H2 . 0.9300
C2 C1 . 1.395(4)
C3 H3 . 0.9300
C3 C2 . 1.396(4)
C4 H4 . 0.9300
C4 C3 . 1.385(4)
C5 H5 . 0.9300
C5 C4 . 1.388(4)
C5 C6 . 1.392(4)
C6 H6 . 0.9300
C6 C1 . 1.403(3)
C8 H8 . 0.9300
C8 C7 . 1.396(4)
C8 C9 . 1.395(4)
C9 H9 . 0.9300
C10 H10 . 0.9300
C10 C9 . 1.389(4)
C11 H11 . 0.9300
C11 C10 . 1.395(4)
C12 H12 . 0.9300
C12 C11 . 1.390(4)
C12 C7 . 1.404(4)
C13 C14 . 1.403(4)
C13 C18 . 1.390(4)
C14 H14 . 0.9300
C14 C15 . 1.385(4)
C15 H15 . 0.9300
C16 H16 . 0.9300
C16 C17 . 1.384(4)
C16 C15 . 1.392(4)
C17 H17 . 0.9300
C18 H18 . 0.9300
C18 C17 . 1.390(4)
C19 C19 2_656 1.530(5)
C19 H19 . 0.9800
C19 C20 . 1.526(4)
C20 H20A . 0.9700
C20 H20B . 0.9700
C21 C21 2_656 1.527(8)
C21 H21A . 0.9700
C21 H21B . 0.9700
C21 C20 . 1.524(5)
C22 H22A . 0.9700
C22 H22B . 0.9700

loop_
_geom_hbond_atom_site_label_D
_geom_hbond_atom_site_label_H
_geom_hbond_atom_site_label_A
_geom_hbond_site_symmetry_A
_geom_hbond_distance_DH
_geom_hbond_distance_HA
_geom_hbond_distance_DA
_geom_hbond_angle_DHA
N1 H1 Br1 . 0.86(3) 2.43(3) 3.285(2) 172(3)
C6 H6 Br1 4_656 0.93 2.80 3.670(3) 157
C15 H15 Br1 6_566 0.93 2.84 3.718(3) 158
C22 H22A Br1 6_566 0.97 2.80 3.562(3) 136
C22 H22B Cg 6_566 0.97 2.538 3.479 163

loop_
_geom_torsion_atom_site_label_1
_geom_torsion_atom_site_label_2
_geom_torsion_atom_site_label_3
_geom_torsion_atom_site_label_4
_geom_torsion_site_symmetry_1
_geom_torsion_site_symmetry_4
_geom_torsion
P1 C13 C14 C15 . . -176.0(2)
P1 C13 C18 C17 . . 177.0(2)
P1 N1 C19 C19 . 2_656 115.00(18)
P1 N1 C19 C20 . . -121.0(2)
N1 P1 C13 C14 . . 68.0(2)
N1 P1 C13 C18 . . -109.6(2)
N1 P1 C7 C12 . . -166.0(2)
N1 P1 C7 C8 . . 14.6(3)
N1 P1 C1 C6 . . -163.30(19)
N1 P1 C1 C2 . . 18.5(2)
N1 C19 C20 C21 . . -69.6(3)
C1 P1 C13 C14 . . -53.3(2)
C1 P1 C13 C18 . . 129.0(2)
C1 P1 N1 C19 . . 117.0(2)
C1 P1 C7 C12 . . -44.1(2)
C1 P1 C7 C8 . . 136.4(2)
C3 C2 C1 P1 . . 178.5(2)
C3 C2 C1 C6 . . 0.4(4)
C4 C5 C6 C1 . . -1.2(4)
C4 C3 C2 C1 . . -1.0(4)
C5 C6 C1 P1 . . -177.4(2)
C5 C6 C1 C2 . . 0.7(4)
C5 C4 C3 C2 . . 0.6(4)
C6 C5 C4 C3 . . 0.5(4)
C7 P1 C13 C14 . . -171.7(2)
C7 P1 C13 C18 . . 10.7(2)
C7 P1 N1 C19 . . -122.4(2)
C7 P1 C1 C6 . . 75.4(2)
C7 P1 C1 C2 . . -102.7(2)
C7 C12 C11 C10 . . 0.5(4)
C7 C8 C9 C10 . . 0.1(4)
C9 C8 C7 P1 . . -179.9(2)
C9 C8 C7 C12 . . 0.7(4)
C11 C12 C7 P1 . . 179.6(2)
C11 C12 C7 C8 . . -1.0(4)
C11 C10 C9 C8 . . -0.6(4)
C12 C11 C10 C9 . . 0.3(4)
C13 P1 N1 C19 . . -2.9(3)
C13 P1 C7 C12 . . 74.1(2)
C13 P1 C7 C8 . . -105.4(2)
C13 P1 C1 C6 . . -42.9(2)
C13 P1 C1 C2 . . 138.9(2)
C13 C14 C15 C16 . . -1.6(4)
C13 C18 C17 C16 . . -0.6(4)
C14 C13 C18 C17 . . -0.6(4)
C15 C16 C17 C18 . . 0.7(4)
C17 C16 C15 C14 . . 0.4(4)
C18 C13 C14 C15 . . 1.7(4)
C19 C19 C20 C21 2_656 . 52.9(3)
C21 C21 C20 C19 2_656 . -55.1(4)

_cod_database_fobs_code 2241622
